data_2208662
loop_
_publ_author_name
'Tie-Han Li'
'Xin-Biao Mao'
'Qing-Bao Song'
'Chun-An Ma'

_publ_section_title
;
 Ammonium 4-chloropyridine-3-sulfonate
;
_journal_coeditor_code LH2016
_journal_issue 4
_journal_name_full 'Acta Crystallographica Section E'
_journal_page_first o1488
_journal_page_last o1489
_journal_paper_doi 10.1107/S1600536806009597
_journal_volume 62
_journal_year 2006
_chemical_formula_iupac 'N1 H4 +, C5 H3 Cl N O3 S -'
_chemical_formula_moiety 'H4 N +, C5 H3 Cl N O3 S -'
_chemical_formula_sum 'C5 H7 Cl N2 O3 S'
_chemical_formula_weight 210.64
_chemical_name_systematic
;
ammonium 4-chloropyridine-3-sulfonate
;
_space_group_IT_number 14
_symmetry_cell_setting monoclinic
_symmetry_space_group_name_Hall '-P 2ybc'
_symmetry_space_group_name_H-M 'P 1 21/c 1'
_atom_sites_solution_hydrogens geom
_atom_sites_solution_primary direct
_atom_sites_solution_secondary difmap
_audit_creation_method SHELXL-97
_cell_angle_alpha 90.00
_cell_angle_beta 97.6170(10)
_cell_angle_gamma 90.00
_cell_formula_units_Z 4
_cell_length_a 8.3501(6)
_cell_length_b 7.6684(6)
_cell_length_c 13.3162(10)
_cell_measurement_reflns_used 2851
_cell_measurement_temperature 293(2)
_cell_measurement_theta_max 56.404
_cell_measurement_theta_min 4.922
_cell_volume 845.14(11)
_computing_cell_refinement 'SAINT (Bruker, 2000)'
_computing_data_collection 'SMART (Bruker, 2000)'
_computing_data_reduction SAINT
_computing_molecular_graphics 'SHELXTL (Bruker, 2000)'
_computing_publication_material 'SHELXTL and PLATON (Spek, 2003)'
_computing_structure_refinement 'SHELXL97 (Sheldrick, 1997)'
_computing_structure_solution 'SHELXS97 (Sheldrick, 1990)'
_diffrn_ambient_temperature 293(2)
_diffrn_measured_fraction_theta_full 0.994
_diffrn_measured_fraction_theta_max 0.994
_diffrn_measurement_device_type 'Bruker SMART CCD'
_diffrn_measurement_method '\f and \w'
_diffrn_radiation_monochromator graphite
_diffrn_radiation_source 'fine-focus sealed tube'
_diffrn_radiation_type MoK\a
_diffrn_radiation_wavelength 0.71073
_diffrn_reflns_av_R_equivalents 0.0327
_diffrn_reflns_av_sigmaI/netI 0.0283
_diffrn_reflns_limit_h_max 10
_diffrn_reflns_limit_h_min -10
_diffrn_reflns_limit_k_max 9
_diffrn_reflns_limit_k_min -9
_diffrn_reflns_limit_l_max 15
_diffrn_reflns_limit_l_min -16
_diffrn_reflns_number 4804
_diffrn_reflns_theta_full 26.99
_diffrn_reflns_theta_max 26.99
_diffrn_reflns_theta_min 2.46
_exptl_absorpt_coefficient_mu 0.667
_exptl_absorpt_correction_T_max 0.850
_exptl_absorpt_correction_T_min 0.719
_exptl_absorpt_correction_type multi-scan
_exptl_absorpt_process_details '(SADABS; Bruker, 2000)'
_exptl_crystal_colour colorless
_exptl_crystal_density_diffrn 1.655
_exptl_crystal_density_method 'not measured'
_exptl_crystal_description prism
_exptl_crystal_F_000 432
_exptl_crystal_size_max 0.50
_exptl_crystal_size_mid 0.48
_exptl_crystal_size_min 0.24
_refine_diff_density_max 0.397
_refine_diff_density_min -0.319
_refine_ls_extinction_coef 0.042(3)
_refine_ls_extinction_expression Fc^*^=kFc[1+0.001xFc^2^\l^3^/sin(2\q)]^-1/4^
_refine_ls_extinction_method SHELXL97
_refine_ls_goodness_of_fit_ref 1.072
_refine_ls_hydrogen_treatment refall
_refine_ls_matrix_type full
_refine_ls_number_parameters 138
_refine_ls_number_reflns 1835
_refine_ls_number_restraints 0
_refine_ls_restrained_S_all 1.072
_refine_ls_R_factor_all 0.0334
_refine_ls_R_factor_gt 0.0300
_refine_ls_shift/su_max 0.001
_refine_ls_shift/su_mean 0.000
_refine_ls_structure_factor_coef Fsqd
_refine_ls_weighting_details 'calc w=1/[\s^2^(Fo^2^)+(0.0476P)^2^+0.1484P] where P=(Fo^2^+2Fc^2^)/3'
_refine_ls_weighting_scheme calc
_refine_ls_wR_factor_gt 0.0819
_refine_ls_wR_factor_ref 0.0838
_reflns_number_gt 1628
_reflns_number_total 1835
_reflns_threshold_expression I>2\s(I)
_cod_data_source_file lh2016.cif
_cod_data_source_block I
_cod_depositor_comments
;
The following automatic conversions were performed:
'_symmetry_cell_setting' value 'Monoclinic' changed to 'monoclinic'
according to '/home/saulius/struct/CIF-dictionaries/cif_core.dic'
dictionary named 'cif_core.dic' version 2.4.1 from 2010-06-29.

Automatic conversion script
Id: cif_fix_enum 1527 2010-12-29 10:47:43Z saulius 

The following automatic conversions were performed:

'_symmetry_cell_setting' value 'Monoclinic' changed to 'monoclinic'
according to /home/saulius/struct/CIF-dictionaries/cif_core.dic
dictionary named 'cif_core.dic' version 2.4.1 from 2010-06-29.

Automatic conversion script
Id: cif_fix_values 1715 2011-07-08 13:25:40Z adriana 
;
_cod_original_sg_symbol_H-M 'P 21/c'
_cod_database_code 2208662
_cod_database_fobs_code 2208662

loop_
_symmetry_equiv_pos_as_xyz
'x, y, z'
'-x, y+1/2, -z+1/2'
'-x, -y, -z'
'x, -y-1/2, z-1/2'

loop_
_atom_site_type_symbol
_atom_site_label
_atom_site_fract_x
_atom_site_fract_y
_atom_site_fract_z
_atom_site_U_iso_or_equiv
_atom_site_adp_type
_atom_site_calc_flag
_atom_site_occupancy
Cl Cl 0.68257(6) 0.02930(8) 0.78942(4) 0.05319(19) Uani d 1
S S 0.82901(4) 0.25033(5) 0.61059(3) 0.02462(15) Uani d 1
O O1 0.83912(15) 0.34060(18) 0.51627(9) 0.0408(3) Uani d 1
O O2 0.86347(14) 0.36535(15) 0.69762(8) 0.0320(3) Uani d 1
O O3 0.91820(14) 0.08960(17) 0.62188(11) 0.0440(4) Uani d 1
N N1 0.35564(17) 0.2043(2) 0.51214(12) 0.0394(4) Uani d 1
N N2 0.9370(2) 0.7099(2) 0.62777(13) 0.0316(3) Uani d 1
C C1 0.5127(2) 0.2436(2) 0.52378(13) 0.0310(4) Uani d 1
C C2 0.62140(17) 0.1932(2) 0.60646(11) 0.0240(3) Uani d 1
C C3 0.56118(19) 0.0983(2) 0.68163(12) 0.0300(4) Uani d 1
C C4 0.3995(2) 0.0567(3) 0.67122(15) 0.0387(4) Uani d 1
C C5 0.3026(2) 0.1121(3) 0.58605(15) 0.0413(4) Uani d 1
H H1 0.553(2) 0.302(3) 0.4707(14) 0.035(5) Uiso d 1
H H2 0.929(3) 0.627(3) 0.6605(18) 0.051(7) Uiso d 1
H H3 0.971(3) 0.790(3) 0.6694(18) 0.050(6) Uiso d 1
H H4 0.354(2) -0.007(3) 0.7182(14) 0.035(5) Uiso d 1
H H5 0.197(3) 0.090(3) 0.5811(16) 0.047(6) Uiso d 1
H H6 0.843(3) 0.749(3) 0.6027(18) 0.056(7) Uiso d 1
H H7 1.014(3) 0.701(3) 0.5849(18) 0.055(6) Uiso d 1

loop_
_atom_site_aniso_label
_atom_site_aniso_U_11
_atom_site_aniso_U_22
_atom_site_aniso_U_33
_atom_site_aniso_U_12
_atom_site_aniso_U_13
_atom_site_aniso_U_23
Cl 0.0512(3) 0.0681(4) 0.0383(3) -0.0142(2) -0.0017(2) 0.0236(2)
S 0.0204(2) 0.0269(2) 0.0271(2) -0.00191(13) 0.00516(15) 0.00009(13)
O1 0.0360(7) 0.0575(9) 0.0304(6) -0.0088(6) 0.0102(5) 0.0076(6)
O2 0.0322(6) 0.0332(6) 0.0299(6) -0.0066(5) 0.0012(5) -0.0027(5)
O3 0.0279(6) 0.0328(7) 0.0723(10) 0.0053(5) 0.0101(6) -0.0031(6)
N1 0.0258(7) 0.0481(9) 0.0425(8) 0.0018(6) -0.0019(6) -0.0045(7)
N2 0.0325(8) 0.0287(8) 0.0330(8) -0.0011(6) 0.0026(7) 0.0008(7)
C1 0.0275(8) 0.0347(9) 0.0305(8) -0.0001(6) 0.0022(7) -0.0003(7)
C2 0.0214(7) 0.0250(7) 0.0262(7) -0.0009(6) 0.0056(6) -0.0026(6)
C3 0.0313(8) 0.0309(9) 0.0284(8) -0.0025(6) 0.0065(6) -0.0005(6)
C4 0.0358(9) 0.0409(10) 0.0429(10) -0.0102(8) 0.0184(8) -0.0040(8)
C5 0.0227(8) 0.0487(11) 0.0535(11) -0.0054(7) 0.0082(8) -0.0112(9)

loop_
_atom_type_symbol
_atom_type_description
_atom_type_scat_dispersion_real
_atom_type_scat_dispersion_imag
_atom_type_scat_source
C C 0.0033 0.0016 'International Tables Vol C Tables 4.2.6.8 and 6.1.1.4'
H H 0.0000 0.0000 'International Tables Vol C Tables 4.2.6.8 and 6.1.1.4'
N N 0.0061 0.0033 'International Tables Vol C Tables 4.2.6.8 and 6.1.1.4'
O O 0.0106 0.0060 'International Tables Vol C Tables 4.2.6.8 and 6.1.1.4'
S S 0.1246 0.1234 'International Tables Vol C Tables 4.2.6.8 and 6.1.1.4'
Cl Cl 0.1484 0.1585 'International Tables Vol C Tables 4.2.6.8 and 6.1.1.4'

loop_
_geom_angle_atom_site_label_1
_geom_angle_atom_site_label_2
_geom_angle_atom_site_label_3
_geom_angle
O3 S O1 114.34(8)
O3 S O2 113.05(8)
O1 S O2 111.93(7)
O3 S C2 106.32(7)
O1 S C2 105.03(7)
O2 S C2 105.22(7)
C5 N1 C1 116.82(15)
H2 N2 H3 105(2)
H2 N2 H6 111(2)
H3 N2 H6 102(2)
H2 N2 H7 114(2)
H3 N2 H7 105(2)
H6 N2 H7 117(2)
N1 C1 C2 124.00(16)
N1 C1 H1 117.7(12)
C2 C1 H1 118.2(12)
C3 C2 C1 117.30(14)
C3 C2 S 123.49(12)
C1 C2 S 119.21(12)
C4 C3 C2 119.62(15)
C4 C3 Cl 118.21(13)
C2 C3 Cl 122.17(12)
C5 C4 C3 118.38(17)
C5 C4 H4 118.7(13)
C3 C4 H4 122.9(13)
N1 C5 C4 123.88(16)
N1 C5 H5 117.9(14)
C4 C5 H5 118.1(14)

loop_
_geom_bond_atom_site_label_1
_geom_bond_atom_site_label_2
_geom_bond_distance
Cl C3 1.7268(17)
S O3 1.4376(13)
S O1 1.4464(12)
S O2 1.4545(12)
S C2 1.7817(14)
N1 C5 1.334(3)
N1 C1 1.335(2)
N2 H2 0.78(3)
N2 H3 0.85(2)
N2 H6 0.86(3)
N2 H7 0.91(3)
C1 C2 1.386(2)
C1 H1 0.937(19)
C2 C3 1.385(2)
C3 C4 1.376(2)
C4 C5 1.370(3)
C4 H4 0.916(19)
C5 H5 0.90(2)

loop_
_geom_hbond_atom_site_label_D
_geom_hbond_atom_site_label_H
_geom_hbond_atom_site_label_A
_geom_hbond_site_symmetry_A
_geom_hbond_distance_DH
_geom_hbond_distance_HA
_geom_hbond_distance_DA
_geom_hbond_angle_DHA
N2 H2 O2 . 0.78(3) 2.16(3) 2.894(2) 159(2)
N2 H3 O2 2_756 0.85(2) 2.18(2) 2.929(2) 148(2)
N2 H3 O3 1_565 0.85(2) 2.41(2) 2.916(2) 118.9(19)
N2 H6 N1 3_666 0.86(3) 2.13(3) 2.944(2) 156(2)
N2 H7 O1 3_766 0.91(3) 1.97(3) 2.877(2) 173(2)

loop_
_geom_torsion_atom_site_label_1
_geom_torsion_atom_site_label_2
_geom_torsion_atom_site_label_3
_geom_torsion_atom_site_label_4
_geom_torsion
_geom_torsion_publ_flag
C5 N1 C1 C2 0.6(3) yes
N1 C1 C2 C3 -0.9(3) yes
N1 C1 C2 S 178.43(13) yes
O3 S C2 C3 55.90(15) ?
O1 S C2 C3 177.45(13) ?
O2 S C2 C3 -64.26(15) ?
O3 S C2 C1 -123.36(14) ?
O1 S C2 C1 -1.81(15) ?
O2 S C2 C1 116.48(13) ?
C1 C2 C3 C4 0.7(2) yes
S C2 C3 C4 -178.61(13) yes
C1 C2 C3 Cl -179.25(12) yes
S C2 C3 Cl 1.5(2) yes
C2 C3 C4 C5 -0.3(3) yes
Cl C3 C4 C5 179.66(14) yes
C1 N1 C5 C4 -0.1(3) yes
C3 C4 C5 N1 0.0(3) yes

loop_
_cod_related_entry_id
_cod_related_entry_database
_cod_related_entry_code
1 ChemSpider 21128503
